data_8103088
loop_
_publ_author_name
'Xiong-Hou Gao'
'Xiu-Yan Dong'
'Li Li'
'Yin-Xia Sun'
'Wen-Kui Dong'

_publ_section_title
;
 Crystal structure of
 bis[(3,3'-dimethoxy-2,2'-1,3-propylene)dioxy-bis(nitrilomethylidyne)diphenolato]-bis(acetato-O1,O2)-bis(ethanol-O)trinickel(II)
 --- ethanol --- acetone (1:2:1.06), Ni3(C19H20N2O6)2(C2H5OH)2(C2H3O2)2
 &#x00B7; 2C2H5OH &#x00B7; 1.06C3H6O
;
_journal_issue 1
_journal_name_full 'Zeitschrift f\"ur Kristallographie - New Crystal Structures'
_journal_page_first 138
_journal_volume 226
_journal_year 2011
_chemical_formula_moiety 'C46 H58 N4 Ni3 O18, 0.53(C6 H12 O2), 2(C2 H6 O)'
_chemical_formula_sum 'C53.19 H76.38 N4 Ni3 O21.06'
_chemical_formula_weight 1284.97
_space_group_IT_number 2
_symmetry_space_group_name_Hall '-P 1'
_symmetry_space_group_name_H-M 'P -1'
_atom_sites_solution_hydrogens geom
_atom_sites_solution_primary direct
_atom_sites_solution_secondary difmap
_audit_creation_method SHELXL-97
_cell_angle_alpha 70.175(3)
_cell_angle_beta 71.716(2)
_cell_angle_gamma 85.930(3)
_cell_formula_units_Z 1
_cell_length_a 11.5570(17)
_cell_length_b 11.9129(17)
_cell_length_c 12.136(2)
_cell_measurement_temperature 298(2)
_cell_volume 1491.3(4)
_computing_cell_refinement 'Bruker SMART(Siemens, 1996)'
_computing_data_collection 'Bruker SMART (Siemens, 1996)'
_computing_data_reduction 'Bruker SAINT (Siemens, 1996)'
_computing_molecular_graphics 'Bruker SHELXTL (Sheldrick, 2008)'
_computing_publication_material 'Bruker SHELXTL (Sheldrick, 2008)'
_computing_structure_refinement 'SHELXL-97 (Sheldrick, 2008)'
_computing_structure_solution 'SHELXS-97 (Sheldrick, 2008)'
_diffrn_ambient_temperature 298(2)
_diffrn_measured_fraction_theta_full 0.984
_diffrn_measured_fraction_theta_max 0.984
_diffrn_measurement_device_type 'CCD area detector'
_diffrn_measurement_method 'phi and omega scans'
_diffrn_radiation_monochromator graphite
_diffrn_radiation_source 'fine-focus sealed tube'
_diffrn_radiation_type MoK\a
_diffrn_radiation_wavelength 0.71073
_diffrn_reflns_av_R_equivalents 0.0198
_diffrn_reflns_av_sigmaI/netI 0.0469
_diffrn_reflns_limit_h_max 10
_diffrn_reflns_limit_h_min -13
_diffrn_reflns_limit_k_max 14
_diffrn_reflns_limit_k_min -13
_diffrn_reflns_limit_l_max 14
_diffrn_reflns_limit_l_min -13
_diffrn_reflns_number 7797
_diffrn_reflns_theta_full 25.01
_diffrn_reflns_theta_max 25.01
_diffrn_reflns_theta_min 1.82
_exptl_absorpt_coefficient_mu 1.015
_exptl_absorpt_correction_T_max 0.666
_exptl_absorpt_correction_T_min 0.608
_exptl_absorpt_correction_type multi-scan
_exptl_absorpt_process_details sadabs
_exptl_crystal_colour green
_exptl_crystal_density_diffrn 1.431
_exptl_crystal_density_method 'not measured'
_exptl_crystal_description block-shaped
_exptl_crystal_F_000 676.4
_exptl_crystal_size_max 0.50
_exptl_crystal_size_mid 0.49
_exptl_crystal_size_min 0.40
_refine_diff_density_max 0.478
_refine_diff_density_min -1.181
_refine_diff_density_rms 0.070
_refine_ls_extinction_coef 0.0285(14)
_refine_ls_extinction_expression Fc^*^=kFc[1+0.001xFc^2^\l^3^/sin(2\q)]^-1/4^
_refine_ls_extinction_method SHELXL
_refine_ls_goodness_of_fit_ref 1.043
_refine_ls_hydrogen_treatment constr
_refine_ls_matrix_type full
_refine_ls_number_parameters 406
_refine_ls_number_reflns 5178
_refine_ls_number_restraints 0
_refine_ls_restrained_S_all 1.043
_refine_ls_R_factor_all 0.0586
_refine_ls_R_factor_gt 0.0403
_refine_ls_shift/su_max 0.000
_refine_ls_shift/su_mean 0.000
_refine_ls_structure_factor_coef Fsqd
_refine_ls_weighting_details 'calc w=1/[\s^2^(Fo^2^)+(0.0420P)^2^+1.4057P] where P=(Fo^2^+2Fc^2^)/3'
_refine_ls_weighting_scheme calc
_refine_ls_wR_factor_gt 0.0948
_refine_ls_wR_factor_ref 0.1058
_reflns_number_gt 3970
_reflns_number_total 5262
_reflns_threshold_expression >2sigma(I)
_cod_data_source_file 1267-3273.cff
_cod_data_source_block 080609c
_cod_original_sg_symbol_H-M P-1
_cod_database_code 8103088

loop_
_symmetry_equiv_pos_as_xyz
'x, y, z'
'-x, -y, -z'

loop_
_atom_site_label
_atom_site_type_symbol
_atom_site_fract_x
_atom_site_fract_y
_atom_site_fract_z
_atom_site_U_iso_or_equiv
_atom_site_adp_type
_atom_site_occupancy
_atom_site_symmetry_multiplicity
_atom_site_calc_flag
_atom_site_refinement_flags
_atom_site_disorder_assembly
_atom_site_disorder_group
Ni1 Ni 0.5000 0.5000 0.5000 0.02614(17) Uani 1 2 d S . .
Ni2 Ni 0.72343(4) 0.64438(4) 0.29094(4) 0.03338(16) Uani 1 1 d . A .
N1 N 0.8914(3) 0.5712(3) 0.2337(3) 0.0433(7) Uani 1 1 d . . .
N2 N 0.7442(3) 0.8305(3) 0.2109(3) 0.0445(8) Uani 1 1 d . . .
O1 O 0.8570(3) 0.8953(3) 0.1364(3) 0.0722(10) Uani 1 1 d . . .
O2 O 1.0080(2) 0.6253(3) 0.2110(2) 0.0550(7) Uani 1 1 d . . .
O3 O 0.54616(19) 0.67084(19) 0.37284(19) 0.0328(5) Uani 1 1 d . . .
O4 O 0.1509(2) 0.8125(3) 0.3600(3) 0.0575(7) Uani 1 1 d . . .
O5 O 0.65385(19) 0.47389(19) 0.37012(19) 0.0336(5) Uani 1 1 d . . .
O6 O 0.5652(3) 0.1039(3) 0.3356(3) 0.0649(8) Uani 1 1 d . . .
O7 O 0.61369(19) 0.53295(19) 0.59181(18) 0.0323(5) Uani 1 1 d . . .
O8 O 0.7684(2) 0.6471(2) 0.4390(2) 0.0408(6) Uani 1 1 d . . .
O9 O 0.6887(2) 0.6448(2) 0.1287(2) 0.0503(7) Uani 1 1 d . . .
H9 H 0.6140 0.6442 0.1523 0.075 Uiso 1 1 d R A .
O10 O 0.4680(2) 0.5713(2) 0.1561(2) 0.0541(7) Uani 1 1 d . . .
H10 H 0.4386 0.5456 0.2312 0.081 Uiso 1 1 calc R . .
C1 C 1.0407(4) 0.7218(4) 0.0955(4) 0.0656(13) Uani 1 1 d . . .
H1A H 0.9758 0.7319 0.0585 0.079 Uiso 1 1 calc R . .
H1B H 1.1142 0.7037 0.0396 0.079 Uiso 1 1 calc R . .
C2 C 1.0618(4) 0.8352(4) 0.1162(4) 0.0661(13) Uani 1 1 d . . .
H2A H 1.1266 0.8246 0.1534 0.079 Uiso 1 1 calc R . .
H2B H 1.0875 0.8993 0.0376 0.079 Uiso 1 1 calc R . .
C3 C 0.9486(4) 0.8693(4) 0.1983(4) 0.0654(12) Uani 1 1 d . . .
H3A H 0.9197 0.8042 0.2757 0.078 Uiso 1 1 calc R . .
H3B H 0.9660 0.9389 0.2156 0.078 Uiso 1 1 calc R . .
C4 C 0.6561(4) 0.8970(3) 0.1890(3) 0.0468(9) Uani 1 1 d . . .
H4 H 0.6777 0.9750 0.1364 0.056 Uiso 1 1 calc R . .
C5 C 0.5282(3) 0.8652(3) 0.2362(3) 0.0396(8) Uani 1 1 d . . .
C6 C 0.4762(3) 0.7556(3) 0.3281(3) 0.0315(7) Uani 1 1 d . . .
C7 C 0.3491(3) 0.7384(3) 0.3707(3) 0.0345(8) Uani 1 1 d . . .
H7 H 0.3141 0.6674 0.4319 0.041 Uiso 1 1 calc R . .
C8 C 0.2748(3) 0.8243(3) 0.3239(3) 0.0429(9) Uani 1 1 d . . .
C9 C 0.3252(4) 0.9324(3) 0.2315(4) 0.0553(11) Uani 1 1 d . . .
H9A H 0.2754 0.9901 0.1986 0.066 Uiso 1 1 calc R . .
C10 C 0.4478(4) 0.9510(3) 0.1911(4) 0.0535(10) Uani 1 1 d . . .
H10A H 0.4809 1.0233 0.1311 0.064 Uiso 1 1 calc R . .
C11 C 0.0958(4) 0.6992(4) 0.4409(4) 0.0709(14) Uani 1 1 d . . .
H11A H 0.1305 0.6388 0.4056 0.106 Uiso 1 1 calc R . .
H11B H 0.0096 0.7004 0.4530 0.106 Uiso 1 1 calc R . .
H11C H 0.1102 0.6818 0.5186 0.106 Uiso 1 1 calc R . .
C12 C 0.9059(3) 0.4647(4) 0.2304(3) 0.0472(10) Uani 1 1 d . . .
H12 H 0.9859 0.4419 0.2057 0.057 Uiso 1 1 calc R . .
C13 C 0.8116(3) 0.3765(3) 0.2608(3) 0.0416(9) Uani 1 1 d . . .
C14 C 0.6885(3) 0.3844(3) 0.3280(3) 0.0342(8) Uani 1 1 d . . .
C15 C 0.6054(3) 0.2917(3) 0.3550(3) 0.0377(8) Uani 1 1 d . . .
H15 H 0.5246 0.2951 0.4003 0.045 Uiso 1 1 calc R . .
C16 C 0.6417(4) 0.1951(3) 0.3154(3) 0.0468(9) Uani 1 1 d . . .
C17 C 0.7640(4) 0.1865(4) 0.2508(4) 0.0573(11) Uani 1 1 d . . .
H17 H 0.7891 0.1210 0.2253 0.069 Uiso 1 1 calc R . .
C18 C 0.8449(4) 0.2746(4) 0.2261(4) 0.0530(10) Uani 1 1 d . . .
H18 H 0.9263 0.2678 0.1844 0.064 Uiso 1 1 calc R . .
C19 C 0.4390(4) 0.1090(4) 0.3977(5) 0.0785(15) Uani 1 1 d . . .
H19A H 0.4294 0.1146 0.4771 0.118 Uiso 1 1 calc R . .
H19B H 0.3966 0.0380 0.4077 0.118 Uiso 1 1 calc R . .
H19C H 0.4060 0.1777 0.3502 0.118 Uiso 1 1 calc R . .
C20 C 0.7119(3) 0.5962(3) 0.5500(3) 0.0343(8) Uani 1 1 d . . .
C21 C 0.7658(4) 0.6112(4) 0.6427(3) 0.0568(11) Uani 1 1 d . . .
H21A H 0.8225 0.5498 0.6592 0.085 Uiso 1 1 calc R . .
H21B H 0.7018 0.6055 0.7176 0.085 Uiso 1 1 calc R . .
H21C H 0.8074 0.6880 0.6102 0.085 Uiso 1 1 calc R . .
C22 C 0.7336(8) 0.7290(12) 0.0069(8) 0.056(4) Uani 0.556(19) 1 d P A 1
H22A H 0.8005 0.7777 0.0011 0.067 Uiso 0.556(19) 1 calc PR A 1
H22B H 0.6695 0.7811 -0.0133 0.067 Uiso 0.556(19) 1 calc PR A 1
C23 C 0.7761(12) 0.6604(18) -0.0794(14) 0.110(6) Uani 0.556(19) 1 d P A 1
H23A H 0.8185 0.5922 -0.0442 0.165 Uiso 0.556(19) 1 calc PR A 1
H23B H 0.8301 0.7104 -0.1560 0.165 Uiso 0.556(19) 1 calc PR A 1
H23C H 0.7071 0.6341 -0.0937 0.165 Uiso 0.556(19) 1 calc PR A 1
C22' C 0.7645(10) 0.6370(15) 0.0045(12) 0.057(4) Uani 0.444(19) 1 d P A 2
H22C H 0.8438 0.6064 0.0081 0.068 Uiso 0.444(19) 1 calc PR A 2
H22D H 0.7241 0.5832 -0.0179 0.068 Uiso 0.444(19) 1 calc PR A 2
C23' C 0.7788(15) 0.7562(18) -0.0865(17) 0.099(7) Uani 0.444(19) 1 d P A 2
H23D H 0.6999 0.7870 -0.0870 0.149 Uiso 0.444(19) 1 calc PR A 2
H23E H 0.8233 0.7524 -0.1665 0.149 Uiso 0.444(19) 1 calc PR A 2
H23F H 0.8226 0.8076 -0.0660 0.149 Uiso 0.444(19) 1 calc PR A 2
C24 C 0.3895(5) 0.6551(5) 0.1049(4) 0.0793(15) Uani 1 1 d . . .
H24A H 0.3942 0.7278 0.1228 0.095 Uiso 1 1 calc R . .
H24B H 0.3062 0.6230 0.1439 0.095 Uiso 1 1 calc R . .
C25 C 0.4193(6) 0.6836(6) -0.0260(5) 0.104(2) Uani 1 1 d . . .
H25A H 0.5023 0.7135 -0.0650 0.157 Uiso 1 1 calc R . .
H25B H 0.3661 0.7432 -0.0564 0.157 Uiso 1 1 calc R . .
H25C H 0.4093 0.6130 -0.0439 0.157 Uiso 1 1 calc R . .
C26 C 1.0262(17) 0.0437(13) 0.4405(16) 0.109(5) Uani 0.532(6) 1 d P . .
C27 C 1.0535(13) 0.1102(15) 0.3462(15) 0.149(8) Uani 0.532(6) 1 d P . .
H27A H 1.1373 0.1362 0.3216 0.223 Uiso 0.532(6) 1 d PR . .
H27B H 1.0032 0.1783 0.3391 0.223 Uiso 0.532(6) 1 d PR . .
H27C H 1.0428 0.0683 0.2948 0.223 Uiso 0.532(6) 1 d PR . .
C28 C 0.902(3) -0.020(3) 0.484(4) 0.085(6) Uani 0.532(6) 1 d P . .
H28A H 0.8559 -0.0008 0.4266 0.128 Uiso 0.532(6) 1 d PR . .
H28B H 0.8517 -0.0099 0.5597 0.128 Uiso 0.532(6) 1 d PR . .
H28C H 0.9256 -0.1012 0.4997 0.128 Uiso 0.532(6) 1 d PR . .
O11 O 1.094(3) 0.003(3) 0.533(3) 0.155(11) Uani 0.532(6) 1 d P . .

loop_
_atom_site_aniso_label
_atom_site_aniso_U_11
_atom_site_aniso_U_22
_atom_site_aniso_U_33
_atom_site_aniso_U_23
_atom_site_aniso_U_13
_atom_site_aniso_U_12
Ni1 0.0213(3) 0.0304(3) 0.0203(3) -0.0043(2) -0.0017(2) -0.0015(2)
Ni2 0.0248(2) 0.0405(3) 0.0248(2) -0.00295(18) -0.00125(17) -0.00541(18)
N1 0.0231(15) 0.062(2) 0.0370(17) -0.0119(15) -0.0020(13) -0.0047(14)
N2 0.0322(17) 0.0474(18) 0.0404(17) 0.0006(14) -0.0068(14) -0.0122(14)
O1 0.0402(16) 0.071(2) 0.0678(19) 0.0264(16) -0.0142(15) -0.0244(14)
O2 0.0290(14) 0.0750(19) 0.0507(16) -0.0098(14) -0.0084(12) -0.0092(13)
O3 0.0239(12) 0.0331(12) 0.0313(12) -0.0006(10) -0.0056(10) 0.0000(9)
O4 0.0366(15) 0.0657(18) 0.0620(18) -0.0114(15) -0.0175(14) 0.0139(13)
O5 0.0279(12) 0.0365(13) 0.0280(12) -0.0103(10) 0.0025(9) -0.0008(10)
O6 0.067(2) 0.0533(18) 0.078(2) -0.0345(16) -0.0140(17) -0.0002(15)
O7 0.0282(12) 0.0396(13) 0.0259(11) -0.0078(10) -0.0061(10) -0.0046(10)
O8 0.0330(13) 0.0525(15) 0.0287(13) -0.0050(11) -0.0054(11) -0.0104(11)
O9 0.0360(14) 0.0754(19) 0.0283(13) -0.0078(12) -0.0029(11) -0.0094(13)
O10 0.0469(16) 0.0738(19) 0.0309(14) -0.0055(13) -0.0092(12) -0.0046(14)
C1 0.040(2) 0.101(4) 0.038(2) -0.008(2) 0.0010(18) -0.019(2)
C2 0.044(3) 0.080(3) 0.053(3) 0.010(2) -0.015(2) -0.026(2)
C3 0.048(3) 0.068(3) 0.069(3) -0.004(2) -0.017(2) -0.023(2)
C4 0.050(2) 0.035(2) 0.044(2) 0.0010(16) -0.0107(18) -0.0096(18)
C5 0.040(2) 0.0311(18) 0.044(2) -0.0065(15) -0.0133(17) -0.0024(15)
C6 0.0360(19) 0.0304(17) 0.0276(17) -0.0084(14) -0.0105(15) 0.0004(14)
C7 0.0324(19) 0.0359(19) 0.0311(18) -0.0071(14) -0.0088(15) 0.0021(15)
C8 0.037(2) 0.046(2) 0.048(2) -0.0185(18) -0.0141(17) 0.0096(17)
C9 0.056(3) 0.039(2) 0.067(3) -0.008(2) -0.028(2) 0.0129(19)
C10 0.057(3) 0.032(2) 0.060(3) 0.0010(18) -0.020(2) -0.0017(18)
C11 0.034(2) 0.089(4) 0.064(3) 0.001(3) -0.010(2) 0.003(2)
C12 0.029(2) 0.073(3) 0.038(2) -0.0239(19) -0.0038(16) 0.0078(19)
C13 0.0335(19) 0.057(2) 0.0334(19) -0.0187(17) -0.0066(15) 0.0062(17)
C14 0.0350(19) 0.0407(19) 0.0216(16) -0.0069(14) -0.0062(14) 0.0054(15)
C15 0.037(2) 0.041(2) 0.0315(18) -0.0119(15) -0.0067(15) 0.0032(16)
C16 0.056(2) 0.044(2) 0.041(2) -0.0175(18) -0.0138(18) 0.0061(19)
C17 0.060(3) 0.062(3) 0.062(3) -0.039(2) -0.020(2) 0.021(2)
C18 0.041(2) 0.072(3) 0.051(2) -0.035(2) -0.0073(19) 0.014(2)
C19 0.068(3) 0.067(3) 0.100(4) -0.038(3) -0.008(3) -0.016(3)
C20 0.0280(18) 0.0392(19) 0.0320(19) -0.0089(15) -0.0076(15) 0.0010(15)
C21 0.050(3) 0.078(3) 0.038(2) -0.010(2) -0.0131(19) -0.024(2)
C22 0.046(5) 0.083(9) 0.027(5) -0.005(4) -0.006(4) -0.019(5)
C23 0.105(9) 0.178(17) 0.040(8) -0.052(10) 0.013(6) -0.034(10)
C22' 0.047(6) 0.077(11) 0.041(8) -0.015(6) -0.012(5) 0.003(6)
C23' 0.085(10) 0.112(14) 0.058(11) 0.018(10) -0.011(8) -0.016(10)
C24 0.073(3) 0.109(4) 0.049(3) -0.018(3) -0.020(2) 0.020(3)
C25 0.108(5) 0.128(5) 0.064(3) -0.004(3) -0.041(3) 0.009(4)
C26 0.105(12) 0.090(10) 0.129(13) -0.043(8) -0.033(12) 0.047(10)
C27 0.082(10) 0.153(15) 0.131(13) 0.014(11) 0.005(9) 0.026(9)
C28 0.069(13) 0.093(13) 0.100(15) -0.045(13) -0.023(11) 0.012(10)
O11 0.14(2) 0.139(18) 0.142(16) -0.019(11) -0.011(13) 0.011(13)

loop_
_atom_type_symbol
_atom_type_description
_atom_type_scat_dispersion_real
_atom_type_scat_dispersion_imag
_atom_type_scat_source
C C 0.0033 0.0016 'International Tables Vol C Tables 4.2.6.8 and 6.1.1.4'
H H 0.0000 0.0000 'International Tables Vol C Tables 4.2.6.8 and 6.1.1.4'
N N 0.0061 0.0033 'International Tables Vol C Tables 4.2.6.8 and 6.1.1.4'
O O 0.0106 0.0060 'International Tables Vol C Tables 4.2.6.8 and 6.1.1.4'
Ni Ni 0.3393 1.1124 'International Tables Vol C Tables 4.2.6.8 and 6.1.1.4'

loop_
_geom_angle_atom_site_label_1
_geom_angle_atom_site_label_2
_geom_angle_atom_site_label_3
_geom_angle
_geom_angle_site_symmetry_1
_geom_angle_site_symmetry_3
O5 Ni1 O5 180.0 . 2_666
O5 Ni1 O3 77.26(8) . .
O5 Ni1 O3 102.74(8) 2_666 .
O5 Ni1 O3 102.74(8) . 2_666
O5 Ni1 O3 77.26(8) 2_666 2_666
O3 Ni1 O3 180.00(8) . 2_666
O5 Ni1 O7 91.63(9) . 2_666
O5 Ni1 O7 88.37(9) 2_666 2_666
O3 Ni1 O7 91.30(8) . 2_666
O3 Ni1 O7 88.70(8) 2_666 2_666
O5 Ni1 O7 88.37(9) . .
O5 Ni1 O7 91.63(9) 2_666 .
O3 Ni1 O7 88.70(8) . .
O3 Ni1 O7 91.30(8) 2_666 .
O7 Ni1 O7 180.00(11) 2_666 .
O5 Ni2 O3 78.96(9) . .
O5 Ni2 O8 94.97(9) . .
O3 Ni2 O8 90.72(9) . .
O5 Ni2 N1 86.39(11) . .
O3 Ni2 N1 165.13(11) . .
O8 Ni2 N1 88.01(11) . .
O5 Ni2 N2 163.84(10) . .
O3 Ni2 N2 86.40(10) . .
O8 Ni2 N2 92.01(11) . .
N1 Ni2 N2 108.45(12) . .
O5 Ni2 O9 87.18(9) . .
O3 Ni2 O9 92.81(9) . .
O8 Ni2 O9 176.16(9) . .
N1 Ni2 O9 88.96(11) . .
N2 Ni2 O9 86.72(11) . .
C12 N1 O2 109.5(3) . .
C12 N1 Ni2 124.8(2) . .
O2 N1 Ni2 124.9(2) . .
C4 N2 O1 108.8(3) . .
C4 N2 Ni2 122.7(2) . .
O1 N2 Ni2 125.1(2) . .
N2 O1 C3 112.5(3) . .
C1 O2 N1 110.5(3) . .
C6 O3 Ni2 127.77(19) . .
C6 O3 Ni1 130.32(19) . .
Ni2 O3 Ni1 98.03(9) . .
C8 O4 C11 117.7(3) . .
C14 O5 Ni2 127.00(19) . .
C14 O5 Ni1 132.8(2) . .
Ni2 O5 Ni1 98.72(9) . .
C16 O6 C19 118.5(3) . .
C20 O7 Ni1 130.4(2) . .
C20 O8 Ni2 127.2(2) . .
C22 O9 C22' 45.2(5) . .
C22 O9 Ni2 127.9(4) . .
C22' O9 Ni2 136.1(4) . .
C22 O9 H9 109.5 . .
C22' O9 H9 124.3 . .
Ni2 O9 H9 99.4 . .
C24 O10 H10 109.5 . .
O2 C1 C2 109.7(3) . .
O2 C1 H1A 109.7 . .
C2 C1 H1A 109.7 . .
O2 C1 H1B 109.7 . .
C2 C1 H1B 109.7 . .
H1A C1 H1B 108.2 . .
C3 C2 C1 111.4(3) . .
C3 C2 H2A 109.3 . .
C1 C2 H2A 109.3 . .
C3 C2 H2B 109.3 . .
C1 C2 H2B 109.3 . .
H2A C2 H2B 108.0 . .
O1 C3 C2 108.4(4) . .
O1 C3 H3A 110.0 . .
C2 C3 H3A 110.0 . .
O1 C3 H3B 110.0 . .
C2 C3 H3B 110.0 . .
H3A C3 H3B 108.4 . .
N2 C4 C5 127.7(3) . .
N2 C4 H4 116.1 . .
C5 C4 H4 116.1 . .
C10 C5 C6 117.8(3) . .
C10 C5 C4 117.7(3) . .
C6 C5 C4 124.5(3) . .
O3 C6 C7 120.4(3) . .
O3 C6 C5 120.9(3) . .
C7 C6 C5 118.7(3) . .
C8 C7 C6 121.4(3) . .
C8 C7 H7 119.3 . .
C6 C7 H7 119.3 . .
O4 C8 C7 124.3(3) . .
O4 C8 C9 115.2(3) . .
C7 C8 C9 120.5(3) . .
C10 C9 C8 118.7(3) . .
C10 C9 H9A 120.7 . .
C8 C9 H9A 120.7 . .
C9 C10 C5 123.0(3) . .
C9 C10 H10A 118.5 . .
C5 C10 H10A 118.5 . .
O4 C11 H11A 109.5 . .
O4 C11 H11B 109.5 . .
H11A C11 H11B 109.5 . .
O4 C11 H11C 109.5 . .
H11A C11 H11C 109.5 . .
H11B C11 H11C 109.5 . .
N1 C12 C13 127.0(3) . .
N1 C12 H12 116.5 . .
C13 C12 H12 116.5 . .
C18 C13 C14 118.3(3) . .
C18 C13 C12 118.0(3) . .
C14 C13 C12 123.6(3) . .
O5 C14 C15 120.5(3) . .
O5 C14 C13 120.8(3) . .
C15 C14 C13 118.6(3) . .
C16 C15 C14 121.0(3) . .
C16 C15 H15 119.5 . .
C14 C15 H15 119.5 . .
O6 C16 C15 124.0(4) . .
O6 C16 C17 115.8(3) . .
C15 C16 C17 120.2(4) . .
C18 C17 C16 119.0(4) . .
C18 C17 H17 120.5 . .
C16 C17 H17 120.5 . .
C17 C18 C13 122.8(4) . .
C17 C18 H18 118.6 . .
C13 C18 H18 118.6 . .
O6 C19 H19A 109.5 . .
O6 C19 H19B 109.5 . .
H19A C19 H19B 109.5 . .
O6 C19 H19C 109.5 . .
H19A C19 H19C 109.5 . .
H19B C19 H19C 109.5 . .
O8 C20 O7 126.0(3) . .
O8 C20 C21 116.7(3) . .
O7 C20 C21 117.2(3) . .
C20 C21 H21A 109.5 . .
C20 C21 H21B 109.5 . .
H21A C21 H21B 109.5 . .
C20 C21 H21C 109.5 . .
H21A C21 H21C 109.5 . .
H21B C21 H21C 109.5 . .
O9 C22 C23 107.6(14) . .
O9 C22 H22A 110.2 . .
C23 C22 H22A 110.2 . .
O9 C22 H22B 110.2 . .
C23 C22 H22B 110.2 . .
H22A C22 H22B 108.5 . .
C22 C23 H23A 109.5 . .
C22 C23 H23B 109.5 . .
H23A C23 H23B 109.5 . .
C22 C23 H23C 109.5 . .
H23A C23 H23C 109.5 . .
H23B C23 H23C 109.5 . .
C23' C22' O9 108.2(16) . .
C23' C22' H22C 110.1 . .
O9 C22' H22C 110.1 . .
C23' C22' H22D 110.1 . .
O9 C22' H22D 110.1 . .
H22C C22' H22D 108.4 . .
C22' C23' H23D 109.5 . .
C22' C23' H23E 109.5 . .
H23D C23' H23E 109.5 . .
C22' C23' H23F 109.5 . .
H23D C23' H23F 109.5 . .
H23E C23' H23F 109.5 . .
O10 C24 C25 112.8(4) . .
O10 C24 H24A 109.0 . .
C25 C24 H24A 109.0 . .
O10 C24 H24B 109.0 . .
C25 C24 H24B 109.0 . .
H24A C24 H24B 107.8 . .
C24 C25 H25A 109.5 . .
C24 C25 H25B 109.5 . .
H25A C25 H25B 109.5 . .
C24 C25 H25C 109.5 . .
H25A C25 H25C 109.5 . .
H25B C25 H25C 109.5 . .
C27 C26 C28 123(2) . 2_756
C27 C26 O11 108(3) . 2_756
C28 C26 O11 129(3) 2_756 2_756
C27 C26 C26 171(3) . 2_756
C28 C26 C26 66(2) 2_756 2_756
O11 C26 C26 62.9(18) 2_756 2_756
C27 C26 O11 130(3) . .
C28 C26 O11 8(3) 2_756 .
O11 C26 O11 121(2) 2_756 .
C26 C26 O11 58.5(16) 2_756 .
C27 C26 C28 116(2) . .
C28 C26 C28 121.0(15) 2_756 .
O11 C26 C28 8(3) 2_756 .
C26 C26 C28 55(2) 2_756 .
O11 C26 C28 114(3) . .
C26 C27 H27A 110.7 . .
C26 C27 H27B 112.4 . .
H27A C27 H27B 109.4 . .
C26 C27 H27C 104.7 . .
H27A C27 H27C 110.2 . .
H27B C27 H27C 109.3 . .
O11 C28 C26 118(10) 2_756 2_756
O11 C28 C26 62(10) 2_756 .
C26 C28 C26 59.0(15) 2_756 .
O11 C28 H28A 58.4 2_756 .
C26 C28 H28A 176.0 2_756 .
C26 C28 H28A 117.2 . .
O11 C28 H28B 114.2 2_756 .
C26 C28 H28B 73.7 2_756 .
C26 C28 H28B 110.6 . .
H28A C28 H28B 109.5 . .
O11 C28 H28C 136.2 2_756 .
C26 C28 H28C 71.0 2_756 .
C26 C28 H28C 100.0 . .
H28A C28 H28C 109.5 . .
H28B C28 H28C 109.5 . .
C28 O11 C26 110(10) 2_756 2_756
C28 O11 C26 54(10) 2_756 .
C26 O11 C26 59(2) 2_756 .

loop_
_geom_bond_atom_site_label_1
_geom_bond_atom_site_label_2
_geom_bond_distance
_geom_bond_site_symmetry_2
Ni1 O5 2.059(2) .
Ni1 O5 2.059(2) 2_666
Ni1 O3 2.077(2) .
Ni1 O3 2.077(2) 2_666
Ni1 O7 2.100(2) 2_666
Ni1 O7 2.100(2) .
Ni2 O5 2.029(2) .
Ni2 O3 2.032(2) .
Ni2 O8 2.032(2) .
Ni2 N1 2.082(3) .
Ni2 N2 2.094(3) .
Ni2 O9 2.128(2) .
N1 C12 1.280(5) .
N1 O2 1.441(4) .
N2 C4 1.284(5) .
N2 O1 1.429(4) .
O1 C3 1.441(5) .
O2 C1 1.437(5) .
O3 C6 1.325(4) .
O4 C8 1.363(4) .
O4 C11 1.422(5) .
O5 C14 1.319(4) .
O6 C16 1.358(5) .
O6 C19 1.424(5) .
O7 C20 1.270(4) .
O8 C20 1.249(4) .
O9 C22 1.431(9) .
O9 C22' 1.518(14) .
O9 H9 0.8200 .
O10 C24 1.418(5) .
O10 H10 0.8200 .
C1 C2 1.504(6) .
C1 H1A 0.9700 .
C1 H1B 0.9700 .
C2 C3 1.499(6) .
C2 H2A 0.9700 .
C2 H2B 0.9700 .
C3 H3A 0.9700 .
C3 H3B 0.9700 .
C4 C5 1.434(5) .
C4 H4 0.9300 .
C5 C10 1.418(5) .
C5 C6 1.418(5) .
C6 C7 1.401(5) .
C7 C8 1.376(5) .
C7 H7 0.9300 .
C8 C9 1.404(5) .
C9 C10 1.354(6) .
C9 H9A 0.9300 .
C10 H10A 0.9300 .
C11 H11A 0.9600 .
C11 H11B 0.9600 .
C11 H11C 0.9600 .
C12 C13 1.441(5) .
C12 H12 0.9300 .
C13 C18 1.406(5) .
C13 C14 1.415(5) .
C14 C15 1.398(5) .
C15 C16 1.382(5) .
C15 H15 0.9300 .
C16 C17 1.401(6) .
C17 C18 1.348(6) .
C17 H17 0.9300 .
C18 H18 0.9300 .
C19 H19A 0.9600 .
C19 H19B 0.9600 .
C19 H19C 0.9600 .
C20 C21 1.509(5) .
C21 H21A 0.9600 .
C21 H21B 0.9600 .
C21 H21C 0.9600 .
C22 C23 1.49(2) .
C22 H22A 0.9700 .
C22 H22B 0.9700 .
C23 H23A 0.9600 .
C23 H23B 0.9600 .
C23 H23C 0.9600 .
C22' C23' 1.46(3) .
C22' H22C 0.9700 .
C22' H22D 0.9700 .
C23' H23D 0.9600 .
C23' H23E 0.9600 .
C23' H23F 0.9600 .
C24 C25 1.437(6) .
C24 H24A 0.9700 .
C24 H24B 0.9700 .
C25 H25A 0.9600 .
C25 H25B 0.9600 .
C25 H25C 0.9600 .
C26 C27 1.109(16) .
C26 C28 1.37(4) 2_756
C26 O11 1.43(3) 2_756
C26 C26 1.44(4) 2_756
C26 O11 1.50(3) .
C26 C28 1.53(4) .
C27 H27A 0.9599 .
C27 H27B 0.9600 .
C27 H27C 0.9599 .
C28 O11 0.23(8) 2_756
C28 C26 1.37(4) 2_756
C28 H28A 0.9600 .
C28 H28B 0.9600 .
C28 H28C 0.9600 .
O11 C28 0.23(8) 2_756
O11 C26 1.43(3) 2_756

loop_
_geom_torsion_atom_site_label_1
_geom_torsion_atom_site_label_2
_geom_torsion_atom_site_label_3
_geom_torsion_atom_site_label_4
_geom_torsion
_geom_torsion_site_symmetry_1
_geom_torsion_site_symmetry_4
O5 Ni2 N1 C12 17.2(3) . .
O3 Ni2 N1 C12 27.0(6) . .
O8 Ni2 N1 C12 112.3(3) . .
N2 Ni2 N1 C12 -156.3(3) . .
O9 Ni2 N1 C12 -70.1(3) . .
O5 Ni2 N1 O2 -152.3(3) . .
O3 Ni2 N1 O2 -142.5(3) . .
O8 Ni2 N1 O2 -57.2(2) . .
N2 Ni2 N1 O2 34.3(3) . .
O9 Ni2 N1 O2 120.4(2) . .
O5 Ni2 N2 C4 -2.8(6) . .
O3 Ni2 N2 C4 -27.8(3) . .
O8 Ni2 N2 C4 -118.4(3) . .
N1 Ni2 N2 C4 153.0(3) . .
O9 Ni2 N2 C4 65.2(3) . .
O5 Ni2 N2 O1 -159.6(3) . .
O3 Ni2 N2 O1 175.4(3) . .
O8 Ni2 N2 O1 84.8(3) . .
N1 Ni2 N2 O1 -3.8(3) . .
O9 Ni2 N2 O1 -91.6(3) . .
C4 N2 O1 C3 144.2(4) . .
Ni2 N2 O1 C3 -56.3(4) . .
C12 N1 O2 C1 113.1(4) . .
Ni2 N1 O2 C1 -76.1(3) . .
O5 Ni2 O3 C6 -139.4(3) . .
O8 Ni2 O3 C6 125.7(2) . .
N1 Ni2 O3 C6 -149.3(4) . .
N2 Ni2 O3 C6 33.7(3) . .
O9 Ni2 O3 C6 -52.8(2) . .
O5 Ni2 O3 Ni1 20.03(9) . .
O8 Ni2 O3 Ni1 -74.90(10) . .
N1 Ni2 O3 Ni1 10.1(4) . .
N2 Ni2 O3 Ni1 -166.86(11) . .
O9 Ni2 O3 Ni1 106.60(10) . .
O5 Ni1 O3 C6 138.7(3) . .
O5 Ni1 O3 C6 -41.3(3) 2_666 .
O7 Ni1 O3 C6 47.4(3) 2_666 .
O7 Ni1 O3 C6 -132.6(3) . .
O5 Ni1 O3 Ni2 -19.86(9) . .
O5 Ni1 O3 Ni2 160.14(9) 2_666 .
O7 Ni1 O3 Ni2 -111.24(9) 2_666 .
O7 Ni1 O3 Ni2 68.76(9) . .
O3 Ni2 O5 C14 147.4(3) . .
O8 Ni2 O5 C14 -122.8(3) . .
N1 Ni2 O5 C14 -35.1(3) . .
N2 Ni2 O5 C14 121.9(4) . .
O9 Ni2 O5 C14 54.0(3) . .
O3 Ni2 O5 Ni1 -20.25(9) . .
O8 Ni2 O5 Ni1 69.51(10) . .
N1 Ni2 O5 Ni1 157.19(11) . .
N2 Ni2 O5 Ni1 -45.7(4) . .
O9 Ni2 O5 Ni1 -113.67(10) . .
O3 Ni1 O5 C14 -146.6(3) . .
O3 Ni1 O5 C14 33.4(3) 2_666 .
O7 Ni1 O5 C14 -55.6(3) 2_666 .
O7 Ni1 O5 C14 124.4(3) . .
O3 Ni1 O5 Ni2 19.92(8) . .
O3 Ni1 O5 Ni2 -160.08(8) 2_666 .
O7 Ni1 O5 Ni2 110.89(9) 2_666 .
O7 Ni1 O5 Ni2 -69.11(9) . .
O5 Ni1 O7 C20 44.9(3) . .
O5 Ni1 O7 C20 -135.1(3) 2_666 .
O3 Ni1 O7 C20 -32.4(3) . .
O3 Ni1 O7 C20 147.6(3) 2_666 .
O5 Ni2 O8 C20 -34.9(3) . .
O3 Ni2 O8 C20 44.1(3) . .
N1 Ni2 O8 C20 -121.1(3) . .
N2 Ni2 O8 C20 130.5(3) . .
O5 Ni2 O9 C22 -166.1(7) . .
O3 Ni2 O9 C22 115.1(7) . .
N1 Ni2 O9 C22 -79.7(7) . .
N2 Ni2 O9 C22 28.9(7) . .
O5 Ni2 O9 C22' -104.7(9) . .
O3 Ni2 O9 C22' 176.5(9) . .
N1 Ni2 O9 C22' -18.3(9) . .
N2 Ni2 O9 C22' 90.3(9) . .
N1 O2 C1 C2 122.6(4) . .
O2 C1 C2 C3 -61.7(5) . .
N2 O1 C3 C2 127.8(4) . .
C1 C2 C3 O1 -64.2(5) . .
O1 N2 C4 C5 174.9(4) . .
Ni2 N2 C4 C5 14.8(6) . .
N2 C4 C5 C10 -174.9(4) . .
N2 C4 C5 C6 7.6(6) . .
Ni2 O3 C6 C7 155.8(2) . .
Ni1 O3 C6 C7 3.0(4) . .
Ni2 O3 C6 C5 -24.0(4) . .
Ni1 O3 C6 C5 -176.8(2) . .
C10 C5 C6 O3 178.9(3) . .
C4 C5 C6 O3 -3.6(5) . .
C10 C5 C6 C7 -0.8(5) . .
C4 C5 C6 C7 176.6(3) . .
O3 C6 C7 C8 -178.8(3) . .
C5 C6 C7 C8 1.0(5) . .
C11 O4 C8 C7 -7.4(5) . .
C11 O4 C8 C9 171.7(4) . .
C6 C7 C8 O4 179.0(3) . .
C6 C7 C8 C9 0.0(5) . .
O4 C8 C9 C10 179.8(4) . .
C7 C8 C9 C10 -1.1(6) . .
C8 C9 C10 C5 1.3(6) . .
C6 C5 C10 C9 -0.3(6) . .
C4 C5 C10 C9 -177.9(4) . .
O2 N1 C12 C13 173.1(3) . .
Ni2 N1 C12 C13 2.2(5) . .
N1 C12 C13 C18 166.4(4) . .
N1 C12 C13 C14 -16.4(6) . .
Ni2 O5 C14 C15 -150.9(2) . .
Ni1 O5 C14 C15 12.3(5) . .
Ni2 O5 C14 C13 32.7(4) . .
Ni1 O5 C14 C13 -164.1(2) . .
C18 C13 C14 O5 175.3(3) . .
C12 C13 C14 O5 -1.8(5) . .
C18 C13 C14 C15 -1.1(5) . .
C12 C13 C14 C15 -178.3(3) . .
O5 C14 C15 C16 -177.5(3) . .
C13 C14 C15 C16 -1.1(5) . .
C19 O6 C16 C15 2.1(6) . .
C19 O6 C16 C17 -178.2(4) . .
C14 C15 C16 O6 -178.1(3) . .
C14 C15 C16 C17 2.2(5) . .
O6 C16 C17 C18 179.2(4) . .
C15 C16 C17 C18 -1.1(6) . .
C16 C17 C18 C13 -1.1(6) . .
C14 C13 C18 C17 2.2(6) . .
C12 C13 C18 C17 179.6(4) . .
Ni2 O8 C20 O7 -0.5(5) . .
Ni2 O8 C20 C21 179.3(3) . .
Ni1 O7 C20 O8 -6.1(5) . .
Ni1 O7 C20 C21 174.2(2) . .
C22' O9 C22 C23 13.7(8) . .
Ni2 O9 C22 C23 134.6(7) . .
C22 O9 C22' C23' -0.6(9) . .
Ni2 O9 C22' C23' -103.1(10) . .
C27 C26 C28 O11 -17(17) . 2_756
C28 C26 C28 O11 162(17) 2_756 2_756
C26 C26 C28 O11 162(17) 2_756 2_756
O11 C26 C28 O11 165(15) . 2_756
C27 C26 C28 C26 -179(2) . 2_756
C28 C26 C28 C26 0.000(3) 2_756 2_756
O11 C26 C28 C26 -162(17) 2_756 2_756
O11 C26 C28 C26 3(3) . 2_756
C27 C26 O11 C28 19(19) . 2_756
O11 C26 O11 C28 -161(19) 2_756 2_756
C26 C26 O11 C28 -161(19) 2_756 2_756
C28 C26 O11 C28 -163(16) . 2_756
C27 C26 O11 C26 180(3) . 2_756
C28 C26 O11 C26 161(19) 2_756 2_756
O11 C26 O11 C26 0.000(2) 2_756 2_756
C28 C26 O11 C26 -3(2) . 2_756
